data_2019718
loop_
_publ_author_name
'Geiger, David K.'
'Geiger, H. Cristina'
'Deck, Jared M.'

_publ_section_title
;
 Structure determination of three furan-substituted benzimidazoles and
 calculation of \p--\p and C---H&#x00B7;&#x00B7;&#x00B7;\p interaction
 energies
;
_journal_coeditor_code LG3149
_journal_issue 12
_journal_name_full 'Acta Crystallographica Section C'
_journal_page_first
;
;
_journal_paper_doi 10.1107/S205322961402405X
_journal_volume 70
_journal_year 2014
_chemical_formula_iupac 'C16 H12 N2 O2'
_chemical_formula_moiety 'C16 H12 N2 O2'
_chemical_formula_sum 'C16 H12 N2 O2'
_chemical_formula_weight 264.28
_chemical_name_systematic
;
2-(Furan-2-yl)-1-[(furan-2-yl)methyl]-1<i>H</i>-benzimidazole
;
_space_group_crystal_system monoclinic
_space_group_IT_number 14
_space_group_name_Hall '-P 2yn'
_space_group_name_H-M_alt 'P 1 21/n 1'
_symmetry_space_group_name_Hall '-P 2yn'
_symmetry_space_group_name_H-M 'P 1 21/n 1'
_atom_sites_solution_hydrogens geom
_atom_sites_solution_primary direct
_atom_sites_solution_secondary difmap
_cell_angle_alpha 90
_cell_angle_beta 105.216(6)
_cell_angle_gamma 90
_cell_formula_units_Z 4
_cell_length_a 9.3916(17)
_cell_length_b 12.398(2)
_cell_length_c 11.313(2)
_cell_measurement_reflns_used 2501
_cell_measurement_temperature 200.(2)
_cell_measurement_theta_max 24.7420
_cell_measurement_theta_min 2.4826
_cell_volume 1271.1(4)
_computing_cell_refinement
;
APEX2 (Bruker, 2013)
;
_computing_data_collection
;
APEX2 (Bruker, 2013)
;
_computing_data_reduction
;
SAINT (Bruker, 2013)
;
_computing_molecular_graphics
;
PLATON (Spek, 2009) and Mercury (Macrae <i>et al.</i>, 2006)
;
_computing_publication_material
;
publCIF (Westrip, 2010)
;
_computing_structure_refinement
;
SHELXL2013 (Sheldrick, 2008)
;
_computing_structure_solution
;
SHELXS97 (Sheldrick, 2008)
;
_diffrn_ambient_temperature 200.(2)
_diffrn_detector_area_resol_mean 8.3330
_diffrn_measured_fraction_theta_full 0.992
_diffrn_measured_fraction_theta_max 0.992
_diffrn_measurement_device_type 'Bruker SMART X2S benchtop'
_diffrn_measurement_method '\w scans'
_diffrn_radiation_monochromator 'doubly curved silicon crystal'
_diffrn_radiation_type 'Mo Ka'
_diffrn_radiation_wavelength 0.71073
_diffrn_reflns_av_R_equivalents 0.0290
_diffrn_reflns_limit_h_max 11
_diffrn_reflns_limit_h_min -11
_diffrn_reflns_limit_k_max 14
_diffrn_reflns_limit_k_min -13
_diffrn_reflns_limit_l_max 13
_diffrn_reflns_limit_l_min -12
_diffrn_reflns_number 8001
_diffrn_reflns_theta_full 25.10
_diffrn_reflns_theta_max 25.10
_diffrn_reflns_theta_min 2.49
_exptl_absorpt_coefficient_mu 0.093
_exptl_absorpt_correction_T_max 0.96
_exptl_absorpt_correction_T_min 0.89
_exptl_absorpt_correction_type multi-scan
_exptl_absorpt_process_details
;
(SADABS; Bruker, 2013)
;
_exptl_crystal_colour 'clear orange'
_exptl_crystal_density_diffrn 1.381
_exptl_crystal_density_method 'not measured'
_exptl_crystal_description prism
_exptl_crystal_F_000 552
_exptl_crystal_size_max 0.600
_exptl_crystal_size_mid 0.400
_exptl_crystal_size_min 0.400
_refine_diff_density_max 0.132
_refine_diff_density_min -0.177
_refine_ls_extinction_method none
_refine_ls_goodness_of_fit_ref 1.076
_refine_ls_hydrogen_treatment constr
_refine_ls_matrix_type full
_refine_ls_number_parameters 227
_refine_ls_number_reflns 2241
_refine_ls_number_restraints 25
_refine_ls_restrained_S_all 1.075
_refine_ls_R_factor_all 0.0606
_refine_ls_R_factor_gt 0.0434
_refine_ls_shift/su_max 0.000
_refine_ls_shift/su_mean 0.000
_refine_ls_structure_factor_coef Fsqd
_refine_ls_weighting_details 'w=1/[\s^2^(Fo^2^)+(0.0363P)^2^+0.3973P] where P=(Fo^2^+2Fc^2^)/3'
_refine_ls_weighting_scheme calc
_refine_ls_wR_factor_gt 0.0964
_refine_ls_wR_factor_ref 0.1037
_reflns_number_gt 1764
_reflns_number_total 2241
_reflns_threshold_expression I>2\s(I)
_cod_data_source_file lg3149sup1.cif
_cod_data_source_block I
_cod_database_code 2019718
_cod_database_fobs_code 2019718

loop_
_space_group_symop_operation_xyz
'x, y, z'
'-x+1/2, y+1/2, -z+1/2'
'-x, -y, -z'
'x-1/2, -y-1/2, z-1/2'

loop_
_atom_site_type_symbol
_atom_site_label
_atom_site_fract_x
_atom_site_fract_y
_atom_site_fract_z
_atom_site_U_iso_or_equiv
_atom_site_adp_type
_atom_site_calc_flag
_atom_site_occupancy
_atom_site_disorder_assembly
_atom_site_disorder_group
C C1 0.4237(3) 0.0890(2) 0.0903(2) 0.0313(6) Uani d 0.7358(19) A 1
C C2 0.5574(3) 0.13910(19) 0.1462(2) 0.0309(5) Uani d 0.7358(19) A 1
C C3 0.6003(3) 0.2294(3) 0.0950(3) 0.0360(8) Uani d 0.7358(19) A 1
H H3 0.6925 0.2628 0.1315 0.043 Uiso calc 0.7358(19) A 1
C C4 0.5096(3) 0.2704(4) -0.0082(4) 0.0407(9) Uani d 0.7358(19) A 1
H H4 0.5386 0.3338 -0.0431 0.049 Uiso calc 0.7358(19) A 1
C C5 0.3736(5) 0.2221(5) -0.0656(5) 0.0518(12) Uani d 0.7358(19) A 1
H H5 0.3108 0.2541 -0.1366 0.062 Uiso calc 0.7358(19) A 1
C C6 0.3298(5) 0.1249(4) -0.0170(3) 0.0428(9) Uani d 0.7358(19) A 1
H H6 0.2416 0.0877 -0.0563 0.051 Uiso calc 0.7358(19) A 1
N N1 0.4129(3) 0.0010(2) 0.1649(2) 0.0320(6) Uani d 0.7358(19) A 1
N N2 0.6273(4) 0.0834(4) 0.2537(3) 0.0313(8) Uani d 0.7358(19) A 1
C C7 0.5371(2) 0.00446(18) 0.2610(2) 0.0307(5) Uani d 0.7358(19) A 1
O O1 0.4764(3) -0.1518(3) 0.3722(4) 0.0472(7) Uani d 0.7358(19) A 1
C C8 0.5664(3) -0.0645(2) 0.3674(2) 0.0328(6) Uani d 0.7358(19) A 1
C C9 0.6695(4) -0.0567(3) 0.4774(4) 0.0377(9) Uani d 0.7358(19) A 1
H H9 0.7458 -0.0044 0.4997 0.045 Uiso calc 0.7358(19) A 1
C C10 0.6407(5) -0.1420(3) 0.5523(4) 0.0402(9) Uani d 0.7358(19) A 1
H H10 0.6946 -0.1582 0.6338 0.048 Uiso calc 0.7358(19) A 1
C C11 0.5240(9) -0.1943(5) 0.4860(7) 0.0473(13) Uani d 0.7358(19) A 1
H H11 0.4794 -0.2541 0.5146 0.057 Uiso calc 0.7358(19) A 1
C C12 0.2886(18) -0.0743(12) 0.1348(13) 0.0354(9) Uani d 0.7358(19) A 1
H H12A 0.3242 -0.146 0.1685 0.043 Uiso calc 0.7358(19) A 1
H H12B 0.2551 -0.0816 0.0446 0.043 Uiso calc 0.7358(19) A 1
C C51 0.4865(8) -0.0782(6) 0.3159(7) 0.0313(6) Uani d 0.2642(19) A 2
C C52 0.6127(7) -0.0162(6) 0.3668(7) 0.0309(5) Uani d 0.2642(19) A 2
C C53 0.7059(13) -0.0359(11) 0.4784(12) 0.0360(8) Uani d 0.2642(19) A 2
H H53 0.7913 0.0069 0.5103 0.043 Uiso calc 0.2642(19) A 2
C C54 0.6709(16) -0.1194(11) 0.5417(14) 0.0407(9) Uani d 0.2642(19) A 2
H H54 0.7316 -0.1331 0.6217 0.049 Uiso calc 0.2642(19) A 2
C C55 0.549(3) -0.188(2) 0.495(2) 0.0518(12) Uani d 0.2642(19) A 2
H H55 0.5323 -0.2486 0.5408 0.062 Uiso calc 0.2642(19) A 2
C C56 0.4458(16) -0.1633(14) 0.3744(17) 0.0428(9) Uani d 0.2642(19) A 2
H H56 0.3589 -0.204 0.3409 0.051 Uiso calc 0.2642(19) A 2
N N51 0.4169(9) -0.0312(6) 0.2055(8) 0.0320(6) Uani d 0.2642(19) A 2
N N52 0.6201(14) 0.0689(13) 0.2877(10) 0.0313(8) Uani d 0.2642(19) A 2
C C57 0.5035(7) 0.0567(5) 0.1939(6) 0.0307(5) Uani d 0.2642(19) A 2
O O51 0.3306(11) 0.1447(7) 0.0109(8) 0.0472(7) Uani d 0.2642(19) A 2
C C58 0.4687(10) 0.1333(6) 0.0957(8) 0.0328(6) Uani d 0.2642(19) A 2
C C59 0.5548(11) 0.2130(9) 0.0688(10) 0.0377(9) Uani d 0.2642(19) A 2
H H59 0.6546 0.228 0.1105 0.045 Uiso calc 0.2642(19) A 2
C C60 0.4665(14) 0.2697(12) -0.0338(12) 0.0402(9) Uani d 0.2642(19) A 2
H H60 0.4958 0.3303 -0.073 0.048 Uiso calc 0.2642(19) A 2
C C61 0.3392(18) 0.2234(12) -0.0636(16) 0.0473(13) Uani d 0.2642(19) A 2
H H61 0.2609 0.2441 -0.1317 0.057 Uiso calc 0.2642(19) A 2
C C62 0.282(5) -0.074(3) 0.124(4) 0.0354(9) Uani d 0.2642(19) A 2
H H62A 0.2887 -0.1534 0.1167 0.043 Uiso calc 0.2642(19) A 2
H H62B 0.2649 -0.0419 0.0412 0.043 Uiso calc 0.2642(19) A 2
O O2 0.09722(14) 0.05435(11) 0.14736(13) 0.0475(4) Uani d 1.0 . .
C C13 0.15930(19) -0.04412(14) 0.18073(17) 0.0363(4) Uani d 1.0 . .
C C14 0.0869(2) -0.09514(17) 0.2515(2) 0.0524(6) Uani d 1.0 . .
H H14 0.1083 -0.1648 0.2866 0.063 Uiso calc 1.0 . .
C C15 -0.0283(2) -0.02500(18) 0.2642(2) 0.0523(6) Uani d 1.0 . .
H H15 -0.0984 -0.0387 0.3095 0.063 Uiso calc 1.0 . .
C C16 -0.0184(2) 0.06288(18) 0.2007(2) 0.0518(6) Uani d 1.0 . .
H H16 -0.0821 0.1235 0.1929 0.062 Uiso calc 1.0 . .

loop_
_atom_site_aniso_label
_atom_site_aniso_U_11
_atom_site_aniso_U_22
_atom_site_aniso_U_33
_atom_site_aniso_U_12
_atom_site_aniso_U_13
_atom_site_aniso_U_23
C1 0.0307(14) 0.0315(13) 0.0322(13) 0.0019(10) 0.0090(11) -0.0040(11)
C2 0.0256(12) 0.0325(12) 0.0358(14) 0.0017(10) 0.0103(11) -0.0059(11)
C3 0.0304(17) 0.0412(17) 0.0378(18) -0.0001(13) 0.0116(12) -0.0004(13)
C4 0.036(2) 0.0445(16) 0.043(2) -0.0006(17) 0.0141(15) 0.0064(16)
C5 0.044(3) 0.076(2) 0.0336(19) 0.015(2) 0.0089(18) 0.0186(17)
C6 0.0360(15) 0.053(2) 0.039(2) -0.0008(14) 0.0088(15) -0.0106(14)
N1 0.0262(9) 0.0336(17) 0.0364(19) -0.0030(11) 0.0084(12) -0.0043(11)
N2 0.0277(9) 0.0330(16) 0.034(2) -0.0002(9) 0.0094(14) -0.0006(16)
C7 0.0290(12) 0.0301(13) 0.0350(15) 0.0041(10) 0.0120(11) -0.0026(10)
O1 0.0460(18) 0.0394(13) 0.0553(13) -0.0010(12) 0.0117(14) 0.0083(11)
C8 0.0329(15) 0.0284(13) 0.0400(15) 0.0031(12) 0.0149(12) -0.0008(12)
C9 0.036(2) 0.038(2) 0.0403(16) 0.0031(14) 0.0124(15) 0.0018(16)
C10 0.051(3) 0.036(2) 0.0351(17) 0.0127(16) 0.0151(15) 0.0097(14)
C11 0.060(4) 0.0326(18) 0.054(3) 0.0104(18) 0.024(2) 0.0148(17)
C12 0.0337(18) 0.0358(10) 0.038(3) -0.0079(10) 0.0110(19) -0.0081(14)
C51 0.0307(14) 0.0315(13) 0.0322(13) 0.0019(10) 0.0090(11) -0.0040(11)
C52 0.0256(12) 0.0325(12) 0.0358(14) 0.0017(10) 0.0103(11) -0.0059(11)
C53 0.0304(17) 0.0412(17) 0.0378(18) -0.0001(13) 0.0116(12) -0.0004(13)
C54 0.036(2) 0.0445(16) 0.043(2) -0.0006(17) 0.0141(15) 0.0064(16)
C55 0.044(3) 0.076(2) 0.0336(19) 0.015(2) 0.0089(18) 0.0186(17)
C56 0.0360(15) 0.053(2) 0.039(2) -0.0008(14) 0.0088(15) -0.0106(14)
N51 0.0262(9) 0.0336(17) 0.0364(19) -0.0030(11) 0.0084(12) -0.0043(11)
N52 0.0277(9) 0.0330(16) 0.034(2) -0.0002(9) 0.0094(14) -0.0006(16)
C57 0.0290(12) 0.0301(13) 0.0350(15) 0.0041(10) 0.0120(11) -0.0026(10)
O51 0.0460(18) 0.0394(13) 0.0553(13) -0.0010(12) 0.0117(14) 0.0083(11)
C58 0.0329(15) 0.0284(13) 0.0400(15) 0.0031(12) 0.0149(12) -0.0008(12)
C59 0.036(2) 0.038(2) 0.0403(16) 0.0031(14) 0.0124(15) 0.0018(16)
C60 0.051(3) 0.036(2) 0.0351(17) 0.0127(16) 0.0151(15) 0.0097(14)
C61 0.060(4) 0.0326(18) 0.054(3) 0.0104(18) 0.024(2) 0.0148(17)
C62 0.0337(18) 0.0358(10) 0.038(3) -0.0079(10) 0.0110(19) -0.0081(14)
O2 0.0410(7) 0.0499(8) 0.0540(9) 0.0063(6) 0.0166(6) 0.0032(7)
C13 0.0321(9) 0.0355(10) 0.0415(11) -0.0061(8) 0.0097(8) -0.0100(8)
C14 0.0510(12) 0.0448(11) 0.0702(15) -0.0059(10) 0.0315(11) -0.0008(11)
C15 0.0391(11) 0.0655(14) 0.0593(14) -0.0064(10) 0.0254(10) -0.0095(12)
C16 0.0355(11) 0.0649(14) 0.0571(14) 0.0103(10) 0.0161(10) -0.0053(12)

loop_
_atom_type_symbol
_atom_type_description
_atom_type_scat_dispersion_real
_atom_type_scat_dispersion_imag
_atom_type_scat_source
C C 0.0033 0.0016 'International Tables Vol C Tables 4.2.6.8 and 6.1.1.4'
H H 0.0000 0.0000 'International Tables Vol C Tables 4.2.6.8 and 6.1.1.4'
N N 0.0061 0.0033 'International Tables Vol C Tables 4.2.6.8 and 6.1.1.4'
O O 0.0106 0.0060 'International Tables Vol C Tables 4.2.6.8 and 6.1.1.4'

loop_
_geom_angle_atom_site_label_1
_geom_angle_atom_site_label_2
_geom_angle_atom_site_label_3
_geom_angle
C6 C1 C2 123.3(3)
C6 C1 N1 130.9(3)
C2 C1 N1 105.8(2)
C3 C2 C1 120.2(3)
C3 C2 N2 130.3(3)
C1 C2 N2 109.6(2)
C4 C3 C2 119.0(3)
C4 C3 H3 120.5
C2 C3 H3 120.5
C3 C4 C5 121.9(4)
C3 C4 H4 119.0
C5 C4 H4 119.0
C4 C5 C6 120.0(4)
C4 C5 H5 120.0
C6 C5 H5 120.0
C1 C6 C5 115.5(4)
C1 C6 H6 122.3
C5 C6 H6 122.3
C7 N1 C1 105.8(2)
C7 N1 C12 131.7(6)
C1 N1 C12 122.5(6)
C7 N2 C2 105.0(3)
N2 C7 N1 113.7(3)
N2 C7 C8 120.7(3)
N1 C7 C8 125.4(2)
C11 O1 C8 106.8(3)
C9 C8 O1 108.4(3)
C9 C8 C7 130.7(3)
O1 C8 C7 120.8(3)
C8 C9 C10 106.8(3)
C8 C9 H9 126.6
C10 C9 H9 126.6
C11 C10 C9 106.6(4)
C11 C10 H10 126.7
C9 C10 H10 126.7
C10 C11 O1 111.5(4)
C10 C11 H11 124.3
O1 C11 H11 124.3
N1 C12 C13 115.6(10)
N1 C12 H12A 108.4
C13 C12 H12A 108.4
N1 C12 H12B 108.4
C13 C12 H12B 108.4
H12A C12 H12B 107.4
C56 C51 N51 130.2(10)
C56 C51 C52 122.9(9)
N51 C51 C52 106.8(6)
C53 C52 N52 127.2(9)
C53 C52 C51 123.5(8)
N52 C52 C51 109.3(7)
C54 C53 C52 116.4(11)
C54 C53 H53 121.8
C52 C53 H53 121.8
C53 C54 C55 123.4(14)
C53 C54 H54 118.3
C55 C54 H54 118.3
C54 C55 C56 119.4(15)
C54 C55 H55 120.3
C56 C55 H55 120.3
C51 C56 C55 114.2(13)
C51 C56 H56 122.9
C55 C56 H56 122.9
C51 N51 C57 105.5(7)
C51 N51 C62 123.2(18)
C57 N51 C62 131.3(19)
C57 N52 C52 105.0(9)
N52 C57 N51 113.5(9)
N52 C57 C58 121.4(8)
N51 C57 C58 125.1(7)
C61 O51 C58 108.2(10)
C59 C58 O51 105.7(8)
C59 C58 C57 128.8(9)
O51 C58 C57 125.3(8)
C58 C59 C60 106.7(9)
C58 C59 H59 126.7
C60 C59 H59 126.7
C61 C60 C59 107.2(12)
C61 C60 H60 126.4
C59 C60 H60 126.4
C60 C61 O51 112.0(14)
C60 C61 H61 124.0
O51 C61 H61 124.0
N51 C62 C13 106.(3)
N51 C62 H62A 110.6
C13 C62 H62A 110.6
N51 C62 H62B 110.6
C13 C62 H62B 110.6
H62A C62 H62B 108.7
C13 O2 C16 106.05(15)
C14 C13 O2 110.00(16)
C14 C13 C12 132.8(6)
O2 C13 C12 117.2(6)
C14 C13 C62 134.8(17)
O2 C13 C62 115.0(16)
C13 C14 C15 106.88(19)
C13 C14 H14 126.6
C15 C14 H14 126.6
C16 C15 C14 106.55(18)
C16 C15 H15 126.7
C14 C15 H15 126.7
C15 C16 O2 110.52(18)
C15 C16 H16 124.7
O2 C16 H16 124.7

loop_
_geom_bond_atom_site_label_1
_geom_bond_atom_site_label_2
_geom_bond_distance
C1 C6 1.374(5)
C1 C2 1.395(4)
C1 N1 1.399(4)
C2 C3 1.369(4)
C2 N2 1.403(4)
C3 C4 1.351(5)
C3 H3 0.95
C4 C5 1.406(6)
C4 H4 0.95
C5 C6 1.429(7)
C5 H5 0.95
C6 H6 0.95
N1 C7 1.371(3)
N1 C12 1.464(15)
N2 C7 1.311(4)
C7 C8 1.443(4)
O1 C11 1.354(6)
O1 C8 1.383(4)
C8 C9 1.365(5)
C9 C10 1.425(4)
C9 H9 0.95
C10 C11 1.324(7)
C10 H10 0.95
C11 H11 0.95
C12 C13 1.489(19)
C12 H12A 0.99
C12 H12B 0.99
C51 C56 1.352(14)
C51 N51 1.378(11)
C51 C52 1.403(9)
C52 C53 1.357(13)
C52 N52 1.397(15)
C53 C54 1.348(13)
C53 H53 0.95
C54 C55 1.412(19)
C54 H54 0.95
C55 C56 1.482(18)
C55 H55 0.95
C56 H56 0.95
N51 C57 1.387(9)
N51 C62 1.46(4)
N52 C57 1.318(12)
C57 C58 1.433(11)
O51 C61 1.306(14)
O51 C58 1.404(12)
C58 C59 1.361(12)
C59 C60 1.422(13)
C59 H59 0.95
C60 C61 1.289(18)
C60 H60 0.95
C61 H61 0.95
C62 C13 1.51(5)
C62 H62A 0.99
C62 H62B 0.99
O2 C13 1.363(2)
O2 C16 1.378(2)
C13 C14 1.337(3)
C14 C15 1.424(3)
C14 H14 0.95
C15 C16 1.322(3)
C15 H15 0.95
C16 H16 0.95

loop_
_geom_hbond_atom_site_label_D
_geom_hbond_atom_site_label_H
_geom_hbond_atom_site_label_A
_geom_hbond_site_symmetry_A
_geom_hbond_distance_DH
_geom_hbond_distance_HA
_geom_hbond_distance_DA
_geom_hbond_angle_DHA
_geom_hbond_publ_flag
C12 H12A O1 . 0.99 2.37 2.959(15) 117.2 n
C62 H62B O51 . 0.99 2.44 3.08(5) 122.0 n
C6 H6 C15 3 0.95 2.77 3.635(5) 151.7 n
C5 H5 N2 4_565 0.95 2.73 3.587(6) 150.6 n

loop_
_geom_torsion_atom_site_label_1
_geom_torsion_atom_site_label_2
_geom_torsion_atom_site_label_3
_geom_torsion_atom_site_label_4
_geom_torsion
C6 C1 C2 C3 0.6(4)
N1 C1 C2 C3 -179.7(3)
C6 C1 C2 N2 -180.0(3)
N1 C1 C2 N2 -0.3(3)
C1 C2 C3 C4 1.7(5)
N2 C2 C3 C4 -177.5(4)
C2 C3 C4 C5 -1.0(6)
C3 C4 C5 C6 -2.0(7)
C2 C1 C6 C5 -3.4(4)
N1 C1 C6 C5 177.0(3)
C4 C5 C6 C1 4.0(6)
C6 C1 N1 C7 -179.2(3)
C2 C1 N1 C7 1.2(3)
C6 C1 N1 C12 1.4(9)
C2 C1 N1 C12 -178.2(8)
C3 C2 N2 C7 178.6(3)
C1 C2 N2 C7 -0.7(4)
C2 N2 C7 N1 1.5(4)
C2 N2 C7 C8 -174.0(2)
C1 N1 C7 N2 -1.7(4)
C12 N1 C7 N2 177.5(10)
C1 N1 C7 C8 173.5(2)
C12 N1 C7 C8 -7.2(10)
C11 O1 C8 C9 1.3(6)
C11 O1 C8 C7 -174.8(5)
N2 C7 C8 C9 8.8(5)
N1 C7 C8 C9 -166.2(3)
N2 C7 C8 O1 -176.0(3)
N1 C7 C8 O1 9.0(4)
O1 C8 C9 C10 -0.3(4)
C7 C8 C9 C10 175.3(3)
C8 C9 C10 C11 -0.8(6)
C9 C10 C11 O1 1.7(8)
C8 O1 C11 C10 -1.9(8)
C7 N1 C12 C13 92.5(11)
C1 N1 C12 C13 -88.3(10)
C56 C51 C52 C53 0.4(16)
N51 C51 C52 C53 177.3(10)
C56 C51 C52 N52 -176.7(12)
N51 C51 C52 N52 0.2(10)
N52 C52 C53 C54 175.8(13)
C51 C52 C53 C54 -0.8(18)
C52 C53 C54 C55 3.(3)
C53 C54 C55 C56 -4.(4)
N51 C51 C56 C55 -177.9(17)
C52 C51 C56 C55 -2.(2)
C54 C55 C56 C51 4.(3)
C56 C51 N51 C57 176.7(12)
C52 C51 N51 C57 0.1(9)
C56 C51 N51 C62 -5.(3)
C52 C51 N51 C62 179.(2)
C53 C52 N52 C57 -177.4(10)
C51 C52 N52 C57 -0.4(12)
C52 N52 C57 N51 0.5(13)
C52 N52 C57 C58 176.5(7)
C51 N51 C57 N52 -0.4(12)
C62 N51 C57 N52 -179.(3)
C51 N51 C57 C58 -176.3(6)
C62 N51 C57 C58 5.(3)
C61 O51 C58 C59 2.7(13)
C61 O51 C58 C57 178.8(10)
N52 C57 C58 C59 13.6(15)
N51 C57 C58 C59 -170.8(10)
N52 C57 C58 O51 -161.6(10)
N51 C57 C58 O51 13.9(12)
O51 C58 C59 C60 -1.1(12)
C57 C58 C59 C60 -177.1(9)
C58 C59 C60 C61 -0.8(16)
C59 C60 C61 O51 2.6(19)
C58 O51 C61 C60 -3.4(17)
C51 N51 C62 C13 76.(3)
C57 N51 C62 C13 -106.(3)
C16 O2 C13 C14 -0.1(2)
C16 O2 C13 C12 -180.0(6)
C16 O2 C13 C62 175.5(16)
N1 C12 C13 C14 -123.9(8)
N1 C12 C13 O2 56.0(11)
N1 C12 C13 C62 12.E1(3)
N51 C62 C13 C14 -98.(3)
N51 C62 C13 O2 88.(2)
N51 C62 C13 C12 -3.E1(3)
O2 C13 C14 C15 0.0(2)
C12 C13 C14 C15 179.9(7)
C62 C13 C14 C15 -174.(2)
C13 C14 C15 C16 0.1(2)
C14 C15 C16 O2 -0.2(2)
C13 O2 C16 C15 0.2(2)
